data_2235007
loop_
_publ_author_name
'Xu, Qian'

_publ_section_title
;
 Bis(2-methylpiperidinium) naphthalene-1,5-disulfonate
;
_journal_coeditor_code GO2054
_journal_issue 6
_journal_name_full 'Acta Crystallographica Section E'
_journal_page_first o1733
_journal_paper_doi 10.1107/S1600536812020041
_journal_volume 68
_journal_year 2012
_chemical_formula_iupac '2C6 H14 N +, C10 H6 O6 S2 2-'
_chemical_formula_moiety '2(C6 H14 N +), C10 H6 O6 S2 2-'
_chemical_formula_sum 'C22 H34 N2 O6 S2'
_chemical_formula_weight 486.63
_chemical_name_systematic
;
Bis(2-methylpiperidinium) naphthalene-1,5-disulfonate
;
_space_group_IT_number 14
_symmetry_cell_setting monoclinic
_symmetry_space_group_name_Hall '-P 2ybc'
_symmetry_space_group_name_H-M 'P 1 21/c 1'
_atom_sites_solution_hydrogens geom
_atom_sites_solution_primary direct
_atom_sites_solution_secondary difmap
_audit_creation_method SHELXL-97
_cell_angle_alpha 90.00
_cell_angle_beta 112.62(3)
_cell_angle_gamma 90.00
_cell_formula_units_Z 2
_cell_length_a 12.040(2)
_cell_length_b 8.8133(18)
_cell_length_c 12.715(3)
_cell_measurement_reflns_used 2814
_cell_measurement_temperature 293(2)
_cell_measurement_theta_max 27.480
_cell_measurement_theta_min 3.10
_cell_volume 1245.4(5)
_computing_cell_refinement 'CrystalClear (Rigaku, 2005)'
_computing_data_collection 'CrystalClear (Rigaku, 2005)'
_computing_data_reduction 'CrystalClear (Rigaku, 2005)'
_computing_molecular_graphics 'DIAMOND (Brandenburg & Putz, 2005)'
_computing_publication_material 'SHELXL97 (Sheldrick, 2008)'
_computing_structure_refinement 'SHELXL97 (Sheldrick, 2008)'
_computing_structure_solution 'SHELXS97 (Sheldrick, 2008)'
_diffrn_ambient_temperature 293(2)
_diffrn_measured_fraction_theta_full 0.999
_diffrn_measured_fraction_theta_max 0.984
_diffrn_measurement_device_type 'Rigaku SCXmini'
_diffrn_measurement_method CCD_Profile_fitting
_diffrn_radiation_monochromator graphite
_diffrn_radiation_source 'fine-focus sealed tube'
_diffrn_radiation_type MoK\a
_diffrn_radiation_wavelength 0.71073
_diffrn_reflns_av_R_equivalents 0.0688
_diffrn_reflns_av_sigmaI/netI 0.0566
_diffrn_reflns_limit_h_max 15
_diffrn_reflns_limit_h_min -15
_diffrn_reflns_limit_k_max 11
_diffrn_reflns_limit_k_min -11
_diffrn_reflns_limit_l_max 16
_diffrn_reflns_limit_l_min -16
_diffrn_reflns_number 12383
_diffrn_reflns_theta_full 25.00
_diffrn_reflns_theta_max 27.47
_diffrn_reflns_theta_min 3.04
_exptl_absorpt_coefficient_mu 0.253
_exptl_absorpt_correction_T_max 0.9465
_exptl_absorpt_correction_T_min 0.9236
_exptl_absorpt_correction_type multi-scan
_exptl_absorpt_process_details '(CrystalClear; Rigaku, 2005)'
_exptl_crystal_colour colourless
_exptl_crystal_density_diffrn 1.298
_exptl_crystal_density_method 'not measured'
_exptl_crystal_description block
_exptl_crystal_F_000 520
_exptl_crystal_size_max 0.32
_exptl_crystal_size_mid 0.27
_exptl_crystal_size_min 0.22
_refine_diff_density_max 0.219
_refine_diff_density_min -0.279
_refine_ls_extinction_coef 0
_refine_ls_extinction_method none
_refine_ls_goodness_of_fit_ref 1.035
_refine_ls_hydrogen_treatment constr
_refine_ls_matrix_type full
_refine_ls_number_parameters 146
_refine_ls_number_reflns 2814
_refine_ls_number_restraints 0
_refine_ls_restrained_S_all 1.035
_refine_ls_R_factor_all 0.0897
_refine_ls_R_factor_gt 0.0577
_refine_ls_shift/su_max 0.000
_refine_ls_shift/su_mean 0.000
_refine_ls_structure_factor_coef Fsqd
_refine_ls_weighting_details 'calc w=1/[\s^2^(Fo^2^)+(0.0546P)^2^+0.4810P] where P=(Fo^2^+2Fc^2^)/3'
_refine_ls_weighting_scheme calc
_refine_ls_wR_factor_gt 0.1196
_refine_ls_wR_factor_ref 0.1339
_reflns_number_gt 1942
_reflns_number_total 2814
_reflns_threshold_expression I>2\s(I)
_cod_data_source_file go2054.cif
_cod_data_source_block I
_cod_original_cell_volume 1245.4(4)
_cod_original_sg_symbol_H-M 'P 21/c'
_cod_database_code 2235007
_cod_database_fobs_code 2235007

loop_
_symmetry_equiv_pos_as_xyz
'x, y, z'
'-x, y+1/2, -z+1/2'
'-x, -y, -z'
'x, -y-1/2, z-1/2'

loop_
_atom_site_type_symbol
_atom_site_label
_atom_site_fract_x
_atom_site_fract_y
_atom_site_fract_z
_atom_site_U_iso_or_equiv
_atom_site_adp_type
_atom_site_calc_flag
_atom_site_refinement_flags
_atom_site_occupancy
_atom_site_symmetry_multiplicity
S S1 0.78457(5) 0.59654(7) 0.69286(5) 0.0339(2) Uani d . 1 1
O O1 0.88140(15) 0.6629(2) 0.66486(16) 0.0499(5) Uani d . 1 1
O O2 0.81475(16) 0.4419(2) 0.73778(15) 0.0452(5) Uani d . 1 1
O O3 0.74714(16) 0.6921(2) 0.76559(16) 0.0508(5) Uani d . 1 1
C C7 0.6587(2) 0.5777(3) 0.5596(2) 0.0306(5) Uani d . 1 1
C C8 0.6710(2) 0.6257(3) 0.4618(2) 0.0376(6) Uani d . 1 1
H H8 0.7426 0.6706 0.4663 0.045 Uiso calc R 1 1
C C9 0.5757(2) 0.6074(3) 0.3545(2) 0.0439(7) Uani d . 1 1
H H9 0.5848 0.6414 0.2890 0.053 Uiso calc R 1 1
C C10 0.5479(2) 0.5101(3) 0.55522(19) 0.0286(5) Uani d . 1 1
C C11 0.5297(2) 0.4597(3) 0.6538(2) 0.0388(6) Uani d . 1 1
H H11 0.5907 0.4727 0.7253 0.047 Uiso calc R 1 1
N N1 0.88441(18) 0.1722(2) 0.66473(18) 0.0395(5) Uani d . 1 1
H H1A 0.9617 0.1614 0.7127 0.047 Uiso d R 1 1
H H1B 0.8586 0.2628 0.6790 0.047 Uiso d R 1 1
C C1 0.8782(2) 0.1714(3) 0.5439(2) 0.0475(7) Uani d . 1 1
H H1 0.9076 0.0732 0.5292 0.057 Uiso calc R 1 1
C C2 0.7463(3) 0.1887(3) 0.4635(2) 0.0509(8) Uani d . 1 1
H H2A 0.7176 0.2877 0.4750 0.061 Uiso calc R 1 1
H H2B 0.7404 0.1834 0.3854 0.061 Uiso calc R 1 1
C C3 0.6666(3) 0.0666(4) 0.4827(3) 0.0713(10) Uani d . 1 1
H H3A 0.6888 -0.0317 0.4624 0.086 Uiso calc R 1 1
H H3B 0.5833 0.0860 0.4341 0.086 Uiso calc R 1 1
C C4 0.6799(3) 0.0642(4) 0.6077(3) 0.0668(10) Uani d . 1 1
H H4A 0.6468 0.1569 0.6248 0.080 Uiso calc R 1 1
H H4B 0.6345 -0.0204 0.6196 0.080 Uiso calc R 1 1
C C5 0.8109(3) 0.0494(3) 0.6881(3) 0.0552(8) Uani d . 1 1
H H5A 0.8172 0.0568 0.7663 0.066 Uiso calc R 1 1
H H5B 0.8415 -0.0490 0.6780 0.066 Uiso calc R 1 1
C C6 0.9591(3) 0.2953(4) 0.5302(3) 0.0726(10) Uani d . 1 1
H H6A 0.9276 0.3927 0.5383 0.109 Uiso calc R 1 1
H H6B 0.9623 0.2879 0.4561 0.109 Uiso calc R 1 1
H H6C 1.0387 0.2838 0.5875 0.109 Uiso calc R 1 1

loop_
_atom_site_aniso_label
_atom_site_aniso_U_11
_atom_site_aniso_U_22
_atom_site_aniso_U_33
_atom_site_aniso_U_12
_atom_site_aniso_U_13
_atom_site_aniso_U_23
S1 0.0244(3) 0.0376(4) 0.0378(4) -0.0008(3) 0.0099(2) -0.0067(3)
O1 0.0283(9) 0.0686(14) 0.0508(12) -0.0130(9) 0.0130(8) -0.0050(10)
O2 0.0429(11) 0.0441(11) 0.0426(11) 0.0092(8) 0.0099(8) 0.0024(8)
O3 0.0425(11) 0.0563(13) 0.0549(12) -0.0018(9) 0.0201(9) -0.0229(10)
C7 0.0239(12) 0.0284(12) 0.0400(14) -0.0010(10) 0.0128(10) 0.0001(10)
C8 0.0287(13) 0.0395(15) 0.0466(16) -0.0077(11) 0.0166(12) 0.0011(12)
C9 0.0392(14) 0.0593(18) 0.0380(15) -0.0038(13) 0.0200(12) 0.0103(13)
C10 0.0260(12) 0.0274(12) 0.0318(13) 0.0005(10) 0.0103(9) 0.0013(10)
C11 0.0304(13) 0.0516(16) 0.0307(14) -0.0030(12) 0.0077(11) 0.0052(11)
N1 0.0324(11) 0.0387(13) 0.0425(13) 0.0040(9) 0.0088(10) 0.0010(10)
C1 0.0460(16) 0.0509(18) 0.0490(17) 0.0072(13) 0.0221(14) -0.0056(13)
C2 0.0547(18) 0.0561(19) 0.0350(16) -0.0007(15) 0.0097(13) -0.0042(13)
C3 0.061(2) 0.074(2) 0.061(2) -0.0227(18) 0.0029(17) -0.0099(18)
C4 0.0486(19) 0.075(2) 0.070(2) -0.0180(17) 0.0150(17) 0.0046(17)
C5 0.0578(19) 0.0477(18) 0.0576(19) -0.0046(14) 0.0196(16) 0.0110(14)
C6 0.055(2) 0.102(3) 0.064(2) -0.0095(19) 0.0280(17) 0.017(2)

loop_
_atom_type_symbol
_atom_type_description
_atom_type_scat_dispersion_real
_atom_type_scat_dispersion_imag
_atom_type_scat_source
C C 0.0033 0.0016 'International Tables Vol C Tables 4.2.6.8 and 6.1.1.4'
H H 0.0000 0.0000 'International Tables Vol C Tables 4.2.6.8 and 6.1.1.4'
N N 0.0061 0.0033 'International Tables Vol C Tables 4.2.6.8 and 6.1.1.4'
O O 0.0106 0.0060 'International Tables Vol C Tables 4.2.6.8 and 6.1.1.4'
S S 0.1246 0.1234 'International Tables Vol C Tables 4.2.6.8 and 6.1.1.4'

loop_
_geom_angle_atom_site_label_1
_geom_angle_atom_site_label_2
_geom_angle_atom_site_label_3
_geom_angle_site_symmetry_1
_geom_angle_site_symmetry_3
_geom_angle
O3 S1 O1 . . 113.33(12)
O3 S1 O2 . . 112.56(12)
O1 S1 O2 . . 111.33(12)
O3 S1 C7 . . 107.48(11)
O1 S1 C7 . . 105.63(11)
O2 S1 C7 . . 105.90(11)
C8 C7 C10 . . 120.8(2)
C8 C7 S1 . . 118.69(18)
C10 C7 S1 . . 120.49(18)
C7 C8 C9 . . 120.6(2)
C7 C8 H8 . . 119.7
C9 C8 H8 . . 119.7
C11 C9 C8 3_666 . 120.6(2)
C11 C9 H9 3_666 . 119.7
C8 C9 H9 . . 119.7
C11 C10 C7 . . 123.2(2)
C11 C10 C10 . 3_666 118.8(3)
C7 C10 C10 . 3_666 118.0(3)
C9 C11 C10 3_666 . 121.3(2)
C9 C11 H11 3_666 . 119.3
C10 C11 H11 . . 119.3
C5 N1 C1 . . 113.4(2)
C5 N1 H1A . . 109.0
C1 N1 H1A . . 108.8
C5 N1 H1B . . 108.9
C1 N1 H1B . . 108.9
H1A N1 H1B . . 107.7
N1 C1 C6 . . 109.3(2)
N1 C1 C2 . . 108.2(2)
C6 C1 C2 . . 113.5(3)
N1 C1 H1 . . 108.6
C6 C1 H1 . . 108.6
C2 C1 H1 . . 108.6
C3 C2 C1 . . 112.2(2)
C3 C2 H2A . . 109.2
C1 C2 H2A . . 109.2
C3 C2 H2B . . 109.2
C1 C2 H2B . . 109.2
H2A C2 H2B . . 107.9
C2 C3 C4 . . 110.8(2)
C2 C3 H3A . . 109.5
C4 C3 H3A . . 109.5
C2 C3 H3B . . 109.5
C4 C3 H3B . . 109.5
H3A C3 H3B . . 108.1
C5 C4 C3 . . 111.5(3)
C5 C4 H4A . . 109.3
C3 C4 H4A . . 109.3
C5 C4 H4B . . 109.3
C3 C4 H4B . . 109.3
H4A C4 H4B . . 108.0
N1 C5 C4 . . 110.1(2)
N1 C5 H5A . . 109.6
C4 C5 H5A . . 109.6
N1 C5 H5B . . 109.6
C4 C5 H5B . . 109.6
H5A C5 H5B . . 108.1
C1 C6 H6A . . 109.5
C1 C6 H6B . . 109.5
H6A C6 H6B . . 109.5
C1 C6 H6C . . 109.5
H6A C6 H6C . . 109.5
H6B C6 H6C . . 109.5

loop_
_geom_bond_atom_site_label_1
_geom_bond_atom_site_label_2
_geom_bond_site_symmetry_2
_geom_bond_distance
S1 O3 . 1.4452(18)
S1 O1 . 1.4652(18)
S1 O2 . 1.4687(19)
S1 C7 . 1.794(3)
C7 C8 . 1.374(3)
C7 C10 . 1.442(3)
C8 C9 . 1.414(4)
C8 H8 . 0.9300
C9 C11 3_666 1.367(3)
C9 H9 . 0.9300
C10 C11 . 1.424(3)
C10 C10 3_666 1.445(4)
C11 C9 3_666 1.367(3)
C11 H11 . 0.9300
N1 C5 . 1.498(3)
N1 C1 . 1.509(3)
N1 H1A . 0.90
N1 H1B . 0.90
C1 C6 . 1.518(4)
C1 C2 . 1.530(4)
C1 H1 . 0.9800
C2 C3 . 1.523(4)
C2 H2A . 0.9700
C2 H2B . 0.9700
C3 C4 . 1.535(5)
C3 H3A . 0.9700
C3 H3B . 0.9700
C4 C5 . 1.519(4)
C4 H4A . 0.9700
C4 H4B . 0.9700
C5 H5A . 0.9700
C5 H5B . 0.9700
C6 H6A . 0.9600
C6 H6B . 0.9600
C6 H6C . 0.9600

loop_
_geom_hbond_atom_site_label_D
_geom_hbond_atom_site_label_H
_geom_hbond_atom_site_label_A
_geom_hbond_site_symmetry_A
_geom_hbond_distance_DH
_geom_hbond_distance_HA
_geom_hbond_distance_DA
_geom_hbond_angle_DHA
N1 H1B O2 . 0.90 1.91 2.795(3) 169
N1 H1A O1 2_746 0.90 1.93 2.820(3) 169

loop_
_geom_torsion_atom_site_label_1
_geom_torsion_atom_site_label_2
_geom_torsion_atom_site_label_3
_geom_torsion_atom_site_label_4
_geom_torsion_site_symmetry_1
_geom_torsion_site_symmetry_4
_geom_torsion
O3 S1 C7 C8 . . 120.4(2)
O1 S1 C7 C8 . . -0.8(2)
O2 S1 C7 C8 . . -119.0(2)
O3 S1 C7 C10 . . -61.0(2)
O1 S1 C7 C10 . . 177.70(18)
O2 S1 C7 C10 . . 59.5(2)
C10 C7 C8 C9 . . -1.1(4)
S1 C7 C8 C9 . . 177.49(19)
C7 C8 C9 C11 . 3_666 -0.7(4)
C8 C7 C10 C11 . . -179.3(2)
S1 C7 C10 C11 . . 2.1(3)
C8 C7 C10 C10 . 3_666 2.0(4)
S1 C7 C10 C10 . 3_666 -176.5(2)
C7 C10 C11 C9 . 3_666 -178.3(2)
C10 C10 C11 C9 3_666 3_666 0.4(4)
C5 N1 C1 C6 . . -177.8(2)
C5 N1 C1 C2 . . 58.2(3)
N1 C1 C2 C3 . . -56.1(3)
C6 C1 C2 C3 . . -177.6(3)
C1 C2 C3 C4 . . 55.1(4)
C2 C3 C4 C5 . . -53.6(4)
C1 N1 C5 C4 . . -58.2(3)
C3 C4 C5 N1 . . 54.5(4)
